data_2311346
loop_
_publ_author_name
'Shen, Fwu Ming'
'Lush, Shie Fu'

_publ_section_title
;
 Crystal structure of
 (nitrato-\k<i>O</i>)bis-(1,10'-phenanthroline-\k<sup>2</sup><i>N</i>,<i>N</i>')copper(II)
 nitrate gallic acid monosolvate monohydrate.
;
_journal_coeditor_code WM5328
_journal_issue 'Pt 11'
_journal_name_full 'Acta crystallographica. Section E, Crystallographic communications'
_journal_page_first 1577
_journal_page_last 1580
_journal_paper_doi 10.1107/S2056989016016066
_journal_volume 72
_journal_year 2016
_chemical_formula_iupac '[Cu (N O3) (C12 H8 N4)2] N O3, C7 H6 O5, H2 O'
_chemical_formula_moiety 'C24 H16 Cu N5 O3+, N O3 -, C7 H6 O5, H2 O'
_chemical_formula_sum 'C31 H24 Cu N6 O12'
_chemical_formula_weight 736.11
_chemical_name_systematic
;
(Nitrato-\k<i>O</i>)bis(1,10'-phenanthroline-\k^2^<i>N</i>,<i>N</i>')copper(II)
nitrate gallic acid monosolvate monohydrate
;
_space_group_IT_number 14
_space_group_name_Hall '-P 2yn'
_space_group_name_H-M_alt 'P 1 21/n 1'
_symmetry_cell_setting monoclinic
_symmetry_space_group_name_Hall '-P 2yn'
_symmetry_space_group_name_H-M 'P 1 21/n 1'
_atom_sites_solution_hydrogens geom
_atom_sites_solution_primary direct
_atom_sites_solution_secondary difmap
_cell_angle_alpha 90
_cell_angle_beta 93.250(3)
_cell_angle_gamma 90
_cell_formula_units_Z 4
_cell_length_a 11.0235(4)
_cell_length_b 20.5399(9)
_cell_length_c 12.9222(5)
_cell_measurement_reflns_used 3946
_cell_measurement_temperature 110
_cell_measurement_theta_max 29.17
_cell_measurement_theta_min 2.97
_cell_volume 2921.2(2)
_computing_cell_refinement
;
CrysAlis RED (Oxford Diffraction, 2009)
;
_computing_data_collection
;
CrysAlis CCD (Oxford Diffraction, 2009)
;
_computing_data_reduction
;
CrysAlis RED (Oxford Diffraction, 2009)
;
_computing_molecular_graphics
;
PLATON (Spek, 2009)
;
_computing_publication_material
;
PLATON (Spek, 2009)
;
_computing_structure_refinement
;
SHELXL97 (Sheldrick, 2008)
;
_computing_structure_solution
;
SHELXS97 (Sheldrick, 2008)
;
_diffrn_ambient_temperature 110
_diffrn_measured_fraction_theta_full 0.998
_diffrn_measured_fraction_theta_max 0.998
_diffrn_measurement_device_type 'Oxford Diffraction Gemini-S CCD detector'
_diffrn_measurement_method '\w scans'
_diffrn_radiation_type MoK\a
_diffrn_radiation_wavelength 0.71073
_diffrn_reflns_av_R_equivalents 0.0602
_diffrn_reflns_av_sigmaI/netI 0.0614
_diffrn_reflns_limit_h_max 13
_diffrn_reflns_limit_h_min -12
_diffrn_reflns_limit_k_max 22
_diffrn_reflns_limit_k_min -24
_diffrn_reflns_limit_l_max 15
_diffrn_reflns_limit_l_min -10
_diffrn_reflns_number 11305
_diffrn_reflns_reduction_process
;
;
_diffrn_reflns_theta_full 25.00
_diffrn_reflns_theta_max 25.00
_diffrn_reflns_theta_min 3.09
_exptl_absorpt_coefficient_mu 0.830
_exptl_absorpt_correction_T_max 1.000
_exptl_absorpt_correction_T_min 0.513
_exptl_absorpt_correction_type multi-scan
_exptl_absorpt_process_details
;
(<i>CrysAlis PRO</i>; Oxford Diffraction, 2009)
;
_exptl_crystal_colour green
_exptl_crystal_density_diffrn 1.674
_exptl_crystal_density_method 'Not Measured'
_exptl_crystal_description parallelepiped
_exptl_crystal_F_000 1508
_exptl_crystal_size_max 0.480
_exptl_crystal_size_mid 0.420
_exptl_crystal_size_min 0.170
_refine_diff_density_max 1.026
_refine_diff_density_min -0.695
_refine_ls_extinction_method none
_refine_ls_goodness_of_fit_ref 1.101
_refine_ls_hydrogen_treatment constr
_refine_ls_matrix_type full
_refine_ls_number_parameters 451
_refine_ls_number_reflns 5136
_refine_ls_number_restraints 0
_refine_ls_restrained_S_all 1.101
_refine_ls_R_factor_all 0.0633
_refine_ls_R_factor_gt 0.0507
_refine_ls_shift/su_max 0.001
_refine_ls_shift/su_mean 0.000
_refine_ls_structure_factor_coef Fsqd
_refine_ls_weighting_details 'calc w=1/[\s^2^(Fo^2^)+(0.0700P)^2^+0.8420P] where P=(Fo^2^+2Fc^2^)/3'
_refine_ls_weighting_scheme calc
_refine_ls_wR_factor_gt 0.1282
_refine_ls_wR_factor_ref 0.1366
_reflns_number_gt 4223
_reflns_number_total 5136
_reflns_threshold_expression I>2\s(I)
_cod_data_source_file wm5328sup1.cif
_cod_data_source_block I
_cod_original_sg_symbol_H-M 'P 21/n'
_cod_database_code 2311346

loop_
_symmetry_equiv_pos_site_id
_symmetry_equiv_pos_as_xyz
1 x,y,z
2 1/2-x,1/2+y,1/2-z
3 -x,-y,-z
4 1/2+x,1/2-y,1/2+z

loop_
_atom_site_aniso_label
_atom_site_aniso_U_11
_atom_site_aniso_U_22
_atom_site_aniso_U_33
_atom_site_aniso_U_12
_atom_site_aniso_U_13
_atom_site_aniso_U_23
Cu 0.0172(2) 0.0165(3) 0.0193(2) -0.0003(2) 0.0049(2) 0.0015(2)
O1 0.0177(12) 0.0316(14) 0.0253(13) 0.0014(10) 0.0025(10) 0.0024(11)
O2 0.0326(13) 0.0278(15) 0.0287(14) -0.0032(11) 0.0110(11) -0.0052(12)
O3 0.0158(11) 0.0293(14) 0.0327(14) -0.0052(10) 0.0011(10) 0.0024(11)
N1 0.0161(13) 0.0159(15) 0.0218(14) 0.0007(10) 0.0050(11) -0.0011(12)
N2 0.0127(12) 0.0189(15) 0.0228(14) -0.0011(10) 0.0008(11) 0.0003(12)
N3 0.0164(13) 0.0162(15) 0.0216(14) 0.0008(11) 0.0043(11) -0.0025(12)
N4 0.0173(13) 0.0160(15) 0.0158(13) -0.0020(11) 0.0028(11) -0.0006(11)
N5 0.0192(15) 0.0237(17) 0.0184(14) -0.0013(12) 0.0071(12) 0.0038(13)
C1 0.0190(16) 0.0207(19) 0.0197(17) 0.0029(13) 0.0029(13) -0.0019(14)
C2 0.0231(17) 0.0176(19) 0.032(2) -0.0002(14) 0.0013(15) -0.0006(16)
C3 0.0222(17) 0.0176(19) 0.0292(19) -0.0009(13) 0.0073(14) 0.0064(15)
C4 0.0140(15) 0.027(2) 0.0230(18) 0.0010(13) 0.0015(13) 0.0049(15)
C5 0.0174(16) 0.031(2) 0.0202(17) 0.0012(14) 0.0056(13) 0.0045(16)
C6 0.0181(17) 0.034(2) 0.0189(17) 0.0018(14) 0.0032(14) -0.0011(15)
C7 0.0132(15) 0.027(2) 0.0208(17) 0.0019(13) 0.0024(13) -0.0027(15)
C8 0.0193(16) 0.024(2) 0.0239(18) 0.0012(13) 0.0033(14) -0.0054(15)
C9 0.0197(16) 0.0184(19) 0.031(2) 0.0009(13) 0.0024(14) -0.0064(15)
C10 0.0179(16) 0.0173(18) 0.0263(19) 0.0005(13) 0.0030(14) 0.0004(14)
C11 0.0124(15) 0.0226(19) 0.0188(16) 0.0002(13) 0.0023(12) 0.0010(14)
C12 0.0106(14) 0.0193(18) 0.0220(17) 0.0026(12) 0.0027(13) 0.0004(14)
C13 0.0200(16) 0.0176(18) 0.0256(18) -0.0008(13) 0.0012(14) 0.0006(14)
C14 0.0264(18) 0.0151(18) 0.0223(17) 0.0008(14) 0.0002(14) 0.0039(14)
C15 0.0257(17) 0.0188(18) 0.0179(17) -0.0056(13) 0.0034(13) -0.0005(14)
C16 0.0200(16) 0.0200(18) 0.0168(16) -0.0042(13) 0.0020(13) -0.0029(14)
C17 0.0212(17) 0.0212(19) 0.0206(17) -0.0029(13) 0.0087(14) -0.0009(15)
C18 0.0183(16) 0.025(2) 0.0217(18) -0.0031(13) 0.0077(13) -0.0046(15)
C19 0.0172(16) 0.0228(19) 0.0197(17) 0.0000(13) 0.0021(13) -0.0081(14)
C20 0.0146(15) 0.0243(19) 0.0257(18) 0.0052(13) 0.0035(13) -0.0055(15)
C21 0.0202(16) 0.0187(18) 0.0231(17) 0.0024(13) -0.0023(14) -0.0014(15)
C22 0.0214(16) 0.0158(17) 0.0176(16) -0.0023(13) 0.0004(13) -0.0013(14)
C23 0.0173(16) 0.0182(17) 0.0156(16) -0.0026(13) 0.0019(13) -0.0023(13)
C24 0.0164(15) 0.0213(18) 0.0137(16) -0.0026(13) 0.0028(12) -0.0029(13)
O4 0.0331(14) 0.0233(14) 0.0275(13) 0.0057(10) 0.0175(11) 0.0065(11)
O5 0.0275(12) 0.0140(13) 0.0250(13) -0.0003(9) 0.0090(10) 0.0021(10)
O6 0.0421(15) 0.0190(14) 0.0285(14) 0.0000(11) 0.0208(11) -0.0010(11)
O7 0.0268(12) 0.0139(12) 0.0234(12) -0.0010(9) 0.0104(10) 0.0009(10)
O8 0.0330(13) 0.0185(13) 0.0206(12) -0.0011(10) 0.0095(10) 0.0014(10)
C25 0.0177(16) 0.0173(18) 0.0208(17) 0.0025(13) 0.0034(13) -0.0038(14)
C26 0.0178(16) 0.0185(18) 0.0175(16) -0.0006(13) 0.0058(13) 0.0031(14)
C27 0.0169(15) 0.0177(18) 0.0219(17) -0.0010(13) 0.0003(13) 0.0034(14)
C28 0.0187(16) 0.0200(19) 0.0205(17) -0.0007(13) 0.0037(13) -0.0018(14)
C29 0.0165(16) 0.0218(19) 0.0176(16) -0.0022(13) 0.0050(13) -0.0001(14)
C30 0.0174(16) 0.0180(18) 0.0187(17) -0.0022(13) 0.0010(13) 0.0010(14)
C31 0.0150(15) 0.0194(18) 0.0177(16) -0.0018(13) 0.0006(13) 0.0007(14)
O9 0.0461(16) 0.0310(16) 0.0361(16) 0.0069(12) -0.0028(13) 0.0026(13)
O10 0.0349(14) 0.0389(16) 0.0306(14) 0.0126(12) 0.0102(11) -0.0004(12)
O11 0.0422(16) 0.0483(18) 0.0229(14) 0.0073(12) 0.0142(12) 0.0090(12)
N6 0.0336(17) 0.0225(17) 0.0338(18) -0.0058(13) 0.0053(15) -0.0007(14)
O12 0.0327(14) 0.0323(15) 0.0280(14) -0.0030(11) 0.0095(11) -0.0004(12)

loop_
_atom_site_type_symbol
_atom_site_label
_atom_site_fract_x
_atom_site_fract_y
_atom_site_fract_z
_atom_site_U_iso_or_equiv
_atom_site_thermal_displace_type
_atom_site_calc_flag
_atom_site_refinement_flags
_atom_site_occupancy
Cu Cu 0.24268(3) 0.49115(2) 0.26191(3) 0.01750(10) Uani . . 1.000
O O1 0.36408(19) 0.53000(12) 0.37852(18) 0.0248(8) Uani . . 1.000
O O2 0.4785(2) 0.45309(12) 0.32175(19) 0.0294(8) Uani . . 1.000
O O3 0.55944(19) 0.53508(12) 0.40721(19) 0.0259(8) Uani . . 1.000
N N1 0.2982(2) 0.56158(13) 0.1721(2) 0.0178(8) Uani . . 1.000
N N2 0.2690(2) 0.43530(13) 0.1306(2) 0.0181(8) Uani . . 1.000
N N3 0.1835(2) 0.42183(13) 0.3528(2) 0.0179(8) Uani . . 1.000
N N4 0.0738(2) 0.53148(13) 0.2892(2) 0.0163(8) Uani . . 1.000
N N5 0.4694(2) 0.50542(14) 0.3699(2) 0.0202(9) Uani . . 1.000
C C1 0.3180(3) 0.62347(16) 0.1976(3) 0.0197(10) Uani . . 1.000
C C2 0.3603(3) 0.66881(17) 0.1278(3) 0.0242(11) Uani . . 1.000
C C3 0.3816(3) 0.64980(16) 0.0288(3) 0.0228(11) Uani . . 1.000
C C4 0.3626(3) 0.58449(17) -0.0009(3) 0.0213(10) Uani . . 1.000
C C5 0.3880(3) 0.55843(18) -0.1007(3) 0.0227(10) Uani . . 1.000
C C6 0.3723(3) 0.49417(17) -0.1218(3) 0.0236(10) Uani . . 1.000
C C7 0.3316(3) 0.44980(17) -0.0461(3) 0.0203(10) Uani . . 1.000
C C8 0.3203(3) 0.38203(16) -0.0619(3) 0.0223(10) Uani . . 1.000
C C9 0.2854(3) 0.34349(17) 0.0174(3) 0.0230(11) Uani . . 1.000
C C10 0.2595(3) 0.37185(16) 0.1129(3) 0.0204(10) Uani . . 1.000
C C11 0.3053(3) 0.47373(16) 0.0517(2) 0.0179(10) Uani . . 1.000
C C12 0.3211(3) 0.54177(16) 0.0736(2) 0.0172(9) Uani . . 1.000
C C13 0.2448(3) 0.37017(16) 0.3906(3) 0.0211(10) Uani . . 1.000
C C14 0.1916(3) 0.32439(16) 0.4533(3) 0.0213(10) Uani . . 1.000
C C15 0.0723(3) 0.33119(16) 0.4773(2) 0.0207(10) Uani . . 1.000
C C16 0.0063(3) 0.38625(16) 0.4397(2) 0.0189(10) Uani . . 1.000
C C17 -0.1173(3) 0.39922(17) 0.4628(3) 0.0207(10) Uani . . 1.000
C C18 -0.1745(3) 0.45470(16) 0.4287(3) 0.0214(10) Uani . . 1.000
C C19 -0.1132(3) 0.50163(16) 0.3676(3) 0.0199(10) Uani . . 1.000
C C20 -0.1650(3) 0.56087(16) 0.3325(3) 0.0214(10) Uani . . 1.000
C C21 -0.0978(3) 0.60333(16) 0.2783(3) 0.0208(10) Uani . . 1.000
C C22 0.0222(3) 0.58736(16) 0.2575(2) 0.0183(9) Uani . . 1.000
C C23 0.0076(3) 0.48935(16) 0.3434(2) 0.0170(9) Uani . . 1.000
C C24 0.0661(3) 0.43054(16) 0.3790(2) 0.0171(9) Uani . . 1.000
O O4 0.1791(2) 0.74367(11) -0.30357(18) 0.0274(8) Uani . . 1.000
O O5 0.0913(2) 0.84202(11) -0.19158(18) 0.0219(7) Uani . . 1.000
O O6 -0.0195(2) 0.82192(11) -0.02000(19) 0.0292(8) Uani . . 1.000
O O7 0.07418(19) 0.53917(11) -0.10861(17) 0.0210(7) Uani . . 1.000
O O8 -0.0154(2) 0.57532(11) 0.03158(18) 0.0237(7) Uani . . 1.000
C C25 0.1118(3) 0.66503(16) -0.1797(2) 0.0185(10) Uani . . 1.000
C C26 0.1243(3) 0.72826(16) -0.2142(2) 0.0178(10) Uani . . 1.000
C C27 0.0777(3) 0.77938(16) -0.1584(2) 0.0189(10) Uani . . 1.000
C C28 0.0202(3) 0.76750(16) -0.0667(3) 0.0196(10) Uani . . 1.000
C C29 0.0087(3) 0.70440(16) -0.0309(3) 0.0185(10) Uani . . 1.000
C C30 0.0536(3) 0.65305(16) -0.0874(2) 0.0180(10) Uani . . 1.000
C C31 0.0348(3) 0.58604(16) -0.0499(2) 0.0174(9) Uani . . 1.000
O O9 0.1588(2) 0.71367(13) 0.3566(2) 0.0379(9) Uani . . 1.000
O O10 -0.0026(2) 0.77280(13) 0.3243(2) 0.0345(8) Uani . . 1.000
O O11 0.1125(2) 0.74807(13) 0.2005(2) 0.0373(9) Uani . . 1.000
N N6 0.0913(3) 0.74467(14) 0.2930(3) 0.0298(10) Uani . . 1.000
O O12 -0.1235(2) 0.83188(13) 0.16200(19) 0.0307(8) Uani . . 1.000
H H1A 0.30290 0.63730 0.26580 0.0240 Uiso calc R 1.000
H H2A 0.37430 0.71260 0.14870 0.0290 Uiso calc R 1.000
H H3A 0.40910 0.68060 -0.01950 0.0270 Uiso calc R 1.000
H H5A 0.41600 0.58660 -0.15260 0.0270 Uiso calc R 1.000
H H6A 0.38890 0.47830 -0.18860 0.0280 Uiso calc R 1.000
H H8A 0.33680 0.36340 -0.12690 0.0270 Uiso calc R 1.000
H H9A 0.27870 0.29770 0.00810 0.0280 Uiso calc R 1.000
H H10A 0.23430 0.34440 0.16690 0.0250 Uiso calc R 1.000
H H13A 0.32710 0.36450 0.37420 0.0250 Uiso calc R 1.000
H H14A 0.23780 0.28840 0.47960 0.0260 Uiso calc R 1.000
H H15A 0.03490 0.29950 0.51850 0.0250 Uiso calc R 1.000
H H17A -0.15980 0.36870 0.50250 0.0250 Uiso calc R 1.000
H H18A -0.25600 0.46250 0.44560 0.0260 Uiso calc R 1.000
H H20A -0.24640 0.57120 0.34660 0.0260 Uiso calc R 1.000
H H21A -0.13200 0.64350 0.25480 0.0250 Uiso calc R 1.000
H H22A 0.06820 0.61730 0.21960 0.0220 Uiso calc R 1.000
H H4A 0.23120 0.71620 -0.31320 0.0410 Uiso . R 1.000
H H5B 0.06220 0.86560 -0.14830 0.0330 Uiso . R 1.000
H H6B -0.04560 0.81060 0.03540 0.0440 Uiso . R 1.000
H H7A 0.04780 0.50450 -0.08780 0.0320 Uiso . R 1.000
H H25A 0.14240 0.62980 -0.21820 0.0220 Uiso calc R 1.000
H H29A -0.02960 0.69630 0.03180 0.0220 Uiso calc R 1.000
H H12A -0.14580 0.86860 0.14490 0.0460 Uiso . R 1.000
H H12B -0.08230 0.84000 0.21530 0.0460 Uiso . R 1.000

loop_
_atom_type_symbol
_atom_type_description
_atom_type_scat_dispersion_real
_atom_type_scat_dispersion_imag
_atom_type_scat_source
O O 0.0106 0.0060 'International Tables Vol C Tables 4.2.6.8 and 6.1.1.4'
N N 0.0061 0.0033 'International Tables Vol C Tables 4.2.6.8 and 6.1.1.4'
Cu Cu 0.3201 1.2651 'International Tables Vol C Tables 4.2.6.8 and 6.1.1.4'
H H 0.0000 0.0000 'International Tables Vol C Tables 4.2.6.8 and 6.1.1.4'
C C 0.0033 0.0016 'International Tables Vol C Tables 4.2.6.8 and 6.1.1.4'

loop_
_geom_angle_atom_site_label_1
_geom_angle_atom_site_label_2
_geom_angle_atom_site_label_3
_geom_angle
_geom_angle_publ_flag
O1 Cu O2 50.52(8) yes
O1 Cu N1 86.42(10) yes
O1 Cu N2 132.61(9) yes
O1 Cu N3 93.74(10) yes
O1 Cu N4 105.34(9) yes
O2 Cu N1 93.06(8) yes
O2 Cu N2 84.29(8) yes
O2 Cu N3 88.12(8) yes
O2 Cu N4 153.32(9) yes
N1 Cu N2 82.09(11) yes
N1 Cu N3 178.59(10) yes
N1 Cu N4 96.77(10) yes
N2 Cu N3 98.81(11) yes
N2 Cu N4 121.57(10) yes
N3 Cu N4 81.84(10) yes
Cu O1 N5 109.30(19) yes
Cu O2 N5 78.26(15) yes
C26 O4 H4A 108.00 no
C27 O5 H5B 107.00 no
C28 O6 H6B 107.00 no
C31 O7 H7A 108.00 no
H12A O12 H12B 101.00 no
C1 N1 C12 118.5(3) no
Cu N1 C1 127.4(2) yes
Cu N1 C12 114.0(2) yes
Cu N2 C11 110.5(2) yes
C10 N2 C11 117.5(3) no
Cu N2 C10 132.0(2) yes
C13 N3 C24 118.7(3) no
Cu N3 C24 113.6(2) yes
Cu N3 C13 127.7(2) yes
Cu N4 C22 131.2(2) yes
Cu N4 C23 110.3(2) yes
C22 N4 C23 118.4(3) no
O1 N5 O3 119.0(3) no
O2 N5 O3 122.1(2) no
O1 N5 O2 118.9(2) no
O9 N6 O11 121.8(3) no
O9 N6 O10 119.1(3) no
O10 N6 O11 119.0(3) no
N1 C1 C2 122.3(3) no
C1 C2 C3 119.6(3) no
C2 C3 C4 119.7(3) no
C5 C4 C12 118.1(3) no
C3 C4 C5 124.4(3) no
C3 C4 C12 117.4(3) no
C4 C5 C6 120.9(3) no
C5 C6 C7 121.7(3) no
C6 C7 C11 118.9(3) no
C8 C7 C11 117.1(3) no
C6 C7 C8 124.0(3) no
C7 C8 C9 119.3(3) no
C8 C9 C10 119.8(3) no
N2 C10 C9 122.7(3) no
C7 C11 C12 119.4(3) no
N2 C11 C7 123.7(3) no
N2 C11 C12 116.9(2) no
N1 C12 C11 116.4(3) no
N1 C12 C4 122.5(3) no
C4 C12 C11 121.1(3) no
N3 C13 C14 121.9(3) no
C13 C14 C15 120.2(3) no
C14 C15 C16 118.9(3) no
C15 C16 C24 117.7(3) no
C17 C16 C24 118.8(3) no
C15 C16 C17 123.5(3) no
C16 C17 C18 121.0(3) no
C17 C18 C19 121.0(3) no
C18 C19 C20 124.1(3) no
C20 C19 C23 117.0(3) no
C18 C19 C23 118.8(3) no
C19 C20 C21 119.7(3) no
C20 C21 C22 119.6(3) no
N4 C22 C21 122.1(3) no
C19 C23 C24 119.6(3) no
N4 C23 C24 117.4(3) no
N4 C23 C19 123.0(3) no
N3 C24 C23 116.5(3) no
N3 C24 C16 122.6(3) no
C16 C24 C23 120.9(3) no
C2 C1 H1A 119.00 no
N1 C1 H1A 119.00 no
C1 C2 H2A 120.00 no
C3 C2 H2A 120.00 no
C4 C3 H3A 120.00 no
C2 C3 H3A 120.00 no
C6 C5 H5A 120.00 no
C4 C5 H5A 120.00 no
C5 C6 H6A 119.00 no
C7 C6 H6A 119.00 no
C7 C8 H8A 120.00 no
C9 C8 H8A 120.00 no
C10 C9 H9A 120.00 no
C8 C9 H9A 120.00 no
N2 C10 H10A 119.00 no
C9 C10 H10A 119.00 no
C14 C13 H13A 119.00 no
N3 C13 H13A 119.00 no
C15 C14 H14A 120.00 no
C13 C14 H14A 120.00 no
C14 C15 H15A 121.00 no
C16 C15 H15A 121.00 no
C16 C17 H17A 120.00 no
C18 C17 H17A 120.00 no
C19 C18 H18A 120.00 no
C17 C18 H18A 120.00 no
C21 C20 H20A 120.00 no
C19 C20 H20A 120.00 no
C20 C21 H21A 120.00 no
C22 C21 H21A 120.00 no
N4 C22 H22A 119.00 no
C21 C22 H22A 119.00 no
C26 C25 C30 119.7(3) no
O4 C26 C25 123.1(3) no
O4 C26 C27 117.2(3) no
C25 C26 C27 119.8(3) no
C26 C27 C28 120.5(3) no
O5 C27 C26 119.9(3) no
O5 C27 C28 119.6(3) no
C27 C28 C29 120.1(3) no
O6 C28 C27 114.0(3) no
O6 C28 C29 125.9(3) no
C28 C29 C30 119.5(3) no
C25 C30 C31 121.3(3) no
C29 C30 C31 118.3(3) no
C25 C30 C29 120.4(3) no
O7 C31 C30 115.8(2) no
O8 C31 C30 121.5(3) no
O7 C31 O8 122.6(3) no
C30 C25 H25A 120.00 no
C26 C25 H25A 120.00 no
C28 C29 H29A 120.00 no
C30 C29 H29A 120.00 no

loop_
_geom_bond_atom_site_label_1
_geom_bond_atom_site_label_2
_geom_bond_distance
_geom_bond_publ_flag
Cu O1 2.114(2) yes
Cu O2 2.782(2) yes
Cu N1 1.974(3) yes
Cu N2 2.082(3) yes
Cu N3 1.980(3) yes
Cu N4 2.086(2) yes
O1 N5 1.277(3) no
O2 N5 1.249(4) no
O3 N5 1.239(3) no
O4 C26 1.370(4) no
O5 C27 1.367(4) no
O6 C28 1.355(4) no
O7 C31 1.315(4) no
O8 C31 1.237(4) no
O4 H4A 0.8200 no
O5 H5B 0.8200 no
O6 H6B 0.8200 no
O7 H7A 0.8200 no
O9 N6 1.251(4) no
O10 N6 1.271(4) no
O11 N6 1.233(5) no
O12 H12A 0.8200 no
O12 H12B 0.8200 no
N1 C1 1.328(4) no
N1 C12 1.373(4) no
N2 C11 1.367(4) no
N2 C10 1.326(4) no
N3 C13 1.336(4) no
N3 C24 1.368(4) no
N4 C23 1.353(4) no
N4 C22 1.335(4) no
C1 C2 1.395(5) no
C2 C3 1.371(5) no
C3 C4 1.408(5) no
C4 C12 1.399(5) no
C4 C5 1.438(5) no
C5 C6 1.357(5) no
C6 C7 1.428(5) no
C7 C8 1.411(5) no
C7 C11 1.402(5) no
C8 C9 1.367(5) no
C9 C10 1.408(5) no
C11 C12 1.435(5) no
C13 C14 1.392(5) no
C14 C15 1.375(5) no
C15 C16 1.416(5) no
C16 C17 1.436(5) no
C16 C24 1.391(4) no
C17 C18 1.363(5) no
C18 C19 1.439(5) no
C19 C20 1.408(5) no
C19 C23 1.408(5) no
C20 C21 1.363(5) no
C21 C22 1.404(5) no
C23 C24 1.433(5) no
C1 H1A 0.9500 no
C2 H2A 0.9500 no
C3 H3A 0.9500 no
C5 H5A 0.9500 no
C6 H6A 0.9500 no
C8 H8A 0.9500 no
C9 H9A 0.9500 no
C10 H10A 0.9500 no
C13 H13A 0.9500 no
C14 H14A 0.9500 no
C15 H15A 0.9500 no
C17 H17A 0.9500 no
C18 H18A 0.9500 no
C20 H20A 0.9500 no
C21 H21A 0.9500 no
C22 H22A 0.9500 no
C25 C30 1.408(4) no
C25 C26 1.383(5) no
C26 C27 1.389(4) no
C27 C28 1.397(5) no
C28 C29 1.384(5) no
C29 C30 1.390(5) no
C30 C31 1.478(5) no
C25 H25A 0.9500 no
C29 H29A 0.9500 no

loop_
_geom_contact_atom_site_label_1
_geom_contact_atom_site_label_2
_geom_contact_distance
_geom_contact_site_symmetry_2
_geom_contact_publ_flag
Cu O2 2.782(2) . no
O1 O2 2.175(3) . no
O1 N1 2.801(3) . no
O1 N3 2.989(3) . no
O1 C1 3.046(4) . no
O1 O3 3.146(3) 3_666 no
O1 C18 3.356(4) 3_566 no
O2 O12 2.960(3) 2_545 no
O2 C5 3.295(4) 3_665 no
O2 O1 2.175(3) . no
O2 C13 3.254(4) . no
O2 C6 3.322(4) 3_665 no
O3 O5 2.859(3) 4_565 no
O3 C20 3.282(4) 1_655 no
O3 O3 3.147(3) 3_666 no
O3 O1 3.146(3) 3_666 no
O3 O6 3.219(3) 4_565 no
O3 N5 3.032(4) 3_666 no
O3 C18 3.363(4) 1_655 no
O4 O5 2.696(3) . no
O4 C8 3.332(4) 2_554 no
O4 O12 2.730(3) 4_564 no
O5 C20 3.346(4) 4_564 no
O5 C1 3.338(4) 4_464 no
O5 C2 3.363(4) 4_464 no
O5 O4 2.696(3) . no
O5 O3 2.859(3) 4_464 no
O5 O6 2.624(3) . no
O6 O12 2.682(3) . no
O6 O5 2.624(3) . no
O6 O3 3.219(3) 4_464 no
O7 C22 3.369(4) 3_565 no
O7 O8 2.648(3) 3_565 no
O7 C23 3.170(3) 3_565 no
O7 N4 3.128(3) 3_565 no
O8 O8 3.223(3) 3_565 no
O8 C22 2.936(3) . no
O8 C21 3.413(4) . no
O8 C31 3.331(4) 3_565 no
O8 C10 3.367(4) 3_565 no
O8 O7 2.648(3) 3_565 no
O9 C10 3.389(4) 2_555 no
O9 C1 3.338(4) . no
O9 C17 3.340(5) 3_566 no
O9 C22 3.228(4) . no
O9 C9 3.166(4) 2_555 no
O10 C3 3.395(4) 4_465 no
O10 O12 2.708(4) . no
O10 C9 3.387(4) 2_555 no
O11 C13 3.219(4) 2_555 no
O11 C1 3.419(4) . no
O11 C2 3.359(4) . no
O11 O12 3.136(3) . no
O11 C14 3.400(4) 2_555 no
O11 C29 3.266(5) . no
O12 O10 2.708(4) . no
O12 O11 3.136(3) . no
O12 O2 2.960(3) 2_555 no
O12 O4 2.730(3) 4_465 no
O12 O6 2.682(3) . no
O1 H18A 2.6300 3_566 no
O1 H1A 2.7100 . no
O2 H6A 2.7100 3_665 no
O2 H5A 2.6600 3_665 no
O2 H12B 2.6500 2_545 no
O2 H12A 2.5500 2_545 no
O2 H13A 2.5900 . no
O3 H20A 2.4400 1_655 no
O3 H5B 2.1600 4_565 no
O3 H18A 2.5500 1_655 no
O4 H8A 2.6200 2_554 no
O5 H8A 2.5600 2_554 no
O5 H20A 2.5500 4_564 no
O6 H5B 2.1300 . no
O6 H12A 2.7800 . no
O6 H13A 2.8900 2_555 no
O7 H25A 2.4800 . no
O8 H29A 2.4900 . no
O8 H7A 1.8400 3_565 no
O8 H22A 2.6900 . no
O9 H17A 2.4900 3_566 no
O9 H9A 2.5200 2_555 no
O9 H22A 2.8000 . no
O9 H1A 2.5600 . no
O9 H15A 2.7600 3_566 no
O10 H3A 2.4800 4_465 no
O10 H12B 2.1300 . no
O10 H15A 2.5600 3_566 no
O11 H12B 2.8700 . no
O11 H29A 2.8200 . no
O11 H13A 2.6800 2_555 no
O11 H22A 2.7400 . no
O12 H6B 1.9400 . no
O12 H4A 1.9200 4_465 no
N1 N4 3.036(3) . no
N1 N5 3.298(4) . no
N1 N2 2.665(4) . no
N1 C22 3.337(4) . no
N1 O1 2.801(3) . no
N1 C11 2.387(4) . no
N2 N3 3.085(4) . no
N2 C12 2.388(4) . no
N2 N1 2.665(4) . no
N3 N4 2.664(4) . no
N3 C10 3.415(5) . no
N3 N2 3.085(4) . no
N3 O1 2.989(3) . no
N3 C23 2.381(4) . no
N4 C24 2.380(4) . no
N4 N3 2.664(4) . no
N4 N1 3.036(3) . no
N4 O7 3.128(3) 3_565 no
N5 O3 3.032(4) 3_666 no
N6 C9 3.405(5) 2_555 no
N6 C10 3.283(5) 2_555 no
N6 C22 3.345(4) . no
N1 H22A 2.8800 . no
N5 H5B 2.8500 4_565 no
N5 H6A 2.9100 3_665 no
N6 H12B 2.8800 . no
N6 H10A 2.8400 2_555 no
N6 H22A 2.7900 . no
C1 O9 3.338(4) . no
C1 O11 3.419(4) . no
C1 C22 3.474(5) . no
C1 O5 3.338(4) 4_565 no
C2 C14 3.401(5) 2_555 no
C2 O5 3.363(4) 4_565 no
C2 O11 3.359(4) . no
C3 C8 3.354(5) 3_665 no
C3 O10 3.395(4) 4_564 no
C4 C7 3.464(5) 3_665 no
C5 C7 3.538(5) 3_665 no
C5 O2 3.295(4) 3_665 no
C5 C11 3.468(5) 3_665 no
C6 O2 3.322(4) 3_665 no
C6 C12 3.481(5) 3_665 no
C7 C4 3.464(5) 3_665 no
C7 C5 3.538(5) 3_665 no
C8 C3 3.354(5) 3_665 no
C8 O4 3.332(4) 2_544 no
C9 N6 3.405(5) 2_545 no
C9 O9 3.166(4) 2_545 no
C9 C29 3.402(5) 3_565 no
C9 O10 3.387(4) 2_545 no
C10 C29 3.459(5) 3_565 no
C10 C30 3.486(5) 3_565 no
C10 C31 3.411(5) 3_565 no
C10 O8 3.367(4) 3_565 no
C10 O9 3.389(4) 2_545 no
C10 N6 3.283(5) 2_545 no
C11 C5 3.468(5) 3_665 no
C12 C6 3.481(5) 3_665 no
C12 C31 3.573(4) . no
C13 O11 3.219(4) 2_545 no
C14 C2 3.401(5) 2_545 no
C14 O11 3.400(4) 2_545 no
C15 C21 3.430(5) 3_566 no
C15 C20 3.423(5) 3_566 no
C16 C20 3.510(5) 3_566 no
C16 C19 3.544(5) 3_566 no
C17 C23 3.554(5) 3_566 no
C17 O9 3.340(5) 3_566 no
C18 O1 3.356(4) 3_566 no
C18 C24 3.581(5) 3_566 no
C18 O3 3.363(4) 1_455 no
C18 C23 3.573(5) 3_566 no
C19 C16 3.544(5) 3_566 no
C19 C24 3.569(5) 3_566 no
C20 O3 3.282(4) 1_455 no
C20 O5 3.346(4) 4_465 no
C20 C15 3.423(5) 3_566 no
C20 C16 3.510(5) 3_566 no
C21 O8 3.413(4) . no
C21 C15 3.430(5) 3_566 no
C22 N6 3.345(4) . no
C22 O7 3.369(4) 3_565 no
C22 C1 3.474(5) . no
C22 O9 3.228(4) . no
C22 O8 2.936(3) . no
C23 C17 3.554(5) 3_566 no
C23 O7 3.170(3) 3_565 no
C23 C18 3.573(5) 3_566 no
C24 C18 3.581(5) 3_566 no
C24 C19 3.569(5) 3_566 no
C29 O11 3.266(5) . no
C29 C10 3.459(5) 3_565 no
C29 C9 3.402(5) 3_565 no
C30 C10 3.486(5) 3_565 no
C31 C10 3.411(5) 3_565 no
C31 C12 3.573(4) . no
C31 O8 3.331(4) 3_565 no
C1 H22A 2.7900 . no
C2 H14A 2.9900 2_555 no
C9 H29A 2.9700 3_565 no
C13 H10A 2.9300 . no
C14 H2A 2.7300 2_545 no
C15 H2A 3.0100 2_545 no
C17 H12A 2.9600 2_445 no
C18 H12A 2.7800 2_445 no
C22 H7A 2.9600 3_565 no
C27 H14A 3.0000 2_555 no
C28 H14A 2.8700 2_555 no
C31 H7A 2.7600 3_565 no
H1A O1 2.7100 . no
H1A O9 2.5600 . no
H2A C15 3.0100 2_555 no
H2A C14 2.7300 2_555 no
H2A H14A 2.5400 2_555 no
H3A H15A 2.5200 2_555 no
H3A H5A 2.5900 . no
H3A O10 2.4800 4_564 no
H4A H25A 2.4000 . no
H4A O12 1.9200 4_564 no
H4A H12A 2.2900 4_564 no
H4A H12B 2.3700 4_564 no
H5A H3A 2.5900 . no
H5A H12B 2.2800 4_564 no
H5A O2 2.6600 3_665 no
H5B H20A 2.4800 4_564 no
H5B O6 2.1300 . no
H5B N5 2.8500 4_464 no
H5B O3 2.1600 4_464 no
H6A O2 2.7100 3_665 no
H6A H8A 2.5700 . no
H6A N5 2.9100 3_665 no
H6B H12B 2.4600 . no
H6B O12 1.9400 . no
H6B H12A 2.2000 . no
H6B H29A 2.3500 . no
H7A H7A 2.5600 3_565 no
H7A O8 1.8400 3_565 no
H7A C31 2.7600 3_565 no
H7A C22 2.9600 3_565 no
H8A O5 2.5600 2_544 no
H8A H6A 2.5700 . no
H8A O4 2.6200 2_544 no
H9A O9 2.5200 2_545 no
H10A N6 2.8400 2_545 no
H10A C13 2.9300 . no
H12A C17 2.9600 2_455 no
H12A H6B 2.2000 . no
H12A H4A 2.2900 4_465 no
H12A O2 2.5500 2_555 no
H12A H18A 2.4700 2_455 no
H12A C18 2.7800 2_455 no
H12A O6 2.7800 . no
H12B N6 2.8800 . no
H12B O11 2.8700 . no
H12B O2 2.6500 2_555 no
H12B H4A 2.3700 4_465 no
H12B H6B 2.4600 . no
H12B H5A 2.2800 4_465 no
H12B O10 2.1300 . no
H13A O6 2.8900 2_545 no
H13A O11 2.6800 2_545 no
H13A O2 2.5900 . no
H14A C2 2.9900 2_545 no
H14A H2A 2.5400 2_545 no
H14A C28 2.8700 2_545 no
H14A C27 3.0000 2_545 no
H15A O9 2.7600 3_566 no
H15A H17A 2.5700 . no
H15A H3A 2.5200 2_545 no
H15A O10 2.5600 3_566 no
H17A H15A 2.5700 . no
H17A O9 2.4900 3_566 no
H18A H12A 2.4700 2_445 no
H18A H20A 2.5800 . no
H18A O1 2.6300 3_566 no
H18A O3 2.5500 1_455 no
H20A O3 2.4400 1_455 no
H20A H18A 2.5800 . no
H20A H5B 2.4800 4_465 no
H20A O5 2.5500 4_465 no
H22A O11 2.7400 . no
H22A N1 2.8800 . no
H22A N6 2.7900 . no
H22A C1 2.7900 . no
H22A O9 2.8000 . no
H22A O8 2.6900 . no
H25A O7 2.4800 . no
H25A H4A 2.4000 . no
H29A O8 2.4900 . no
H29A O11 2.8200 . no
H29A H6B 2.3500 . no
H29A C9 2.9700 3_565 no

loop_
_geom_hbond_atom_site_label_D
_geom_hbond_atom_site_label_H
_geom_hbond_atom_site_label_A
_geom_hbond_site_symmetry_A
_geom_hbond_distance_DH
_geom_hbond_distance_HA
_geom_hbond_distance_DA
_geom_hbond_angle_DHA
_geom_hbond_publ_flag
O4 H4A O12 4_564 0.8200 1.9200 2.730(3) 167.00 yes
O5 H5B O6 . 0.8200 2.1300 2.624(3) 119.00 yes
O5 H5B O3 4_464 0.8200 2.1600 2.859(3) 143.00 yes
O6 H6B O12 . 0.8200 1.9400 2.682(3) 150.00 yes
O7 H7A O8 3_565 0.8200 1.8400 2.648(3) 170.00 yes
O12 H12A O2 2_555 0.8200 2.5500 2.960(3) 112.00 yes
O12 H12B O10 . 0.8200 2.1300 2.708(4) 128.00 yes
C1 H1A O9 . 0.9500 2.5600 3.338(4) 139.00 yes
C3 H3A O10 4_564 0.9500 2.4800 3.395(4) 161.00 yes
C8 H8A O5 2_544 0.9500 2.5600 3.482(4) 165.00 yes
C9 H9A O9 2_545 0.9500 2.5200 3.166(4) 125.00 yes
C13 H13A O2 . 0.9500 2.5900 3.254(4) 128.00 yes
C15 H15A O10 3_566 0.9500 2.5600 3.457(4) 158.00 yes
C17 H17A O9 3_566 0.9500 2.4900 3.340(5) 150.00 yes
C18 H18A O3 1_455 0.9500 2.5500 3.363(4) 144.00 yes
C20 H20A O3 1_455 0.9500 2.4400 3.282(4) 148.00 yes
C20 H20A O5 4_465 0.9500 2.5500 3.346(4) 141.00 yes
C25 H25A Cg9 3_565 0.9500 2.9500 3.680(3) 135.00 yes

loop_
_geom_torsion_atom_site_label_1
_geom_torsion_atom_site_label_2
_geom_torsion_atom_site_label_3
_geom_torsion_atom_site_label_4
_geom_torsion
_geom_torsion_publ_flag
O2 Cu O1 N5 10.27(17) no
N1 Cu O1 N5 -86.7(2) no
N2 Cu O1 N5 -10.8(3) no
N3 Cu O1 N5 94.7(2) no
N4 Cu O1 N5 177.29(19) no
O1 Cu O2 N5 -10.12(16) no
N1 Cu O2 N5 72.70(18) no
N2 Cu O2 N5 154.43(18) no
N3 Cu O2 N5 -106.52(18) no
N4 Cu O2 N5 -39.0(3) no
O1 Cu N1 C1 -42.0(3) no
O1 Cu N1 C12 136.0(2) no
O2 Cu N1 C1 -92.2(3) no
O2 Cu N1 C12 85.9(2) no
N2 Cu N1 C1 -176.0(3) no
N2 Cu N1 C12 2.1(2) no
N4 Cu N1 C1 63.0(3) no
N4 Cu N1 C12 -119.0(2) no
O1 Cu N2 C10 98.6(3) no
O1 Cu N2 C11 -79.7(2) no
O2 Cu N2 C10 82.4(3) no
O2 Cu N2 C11 -95.9(2) no
N1 Cu N2 C10 176.3(3) no
N1 Cu N2 C11 -2.0(2) no
N3 Cu N2 C10 -4.8(3) no
N3 Cu N2 C11 176.9(2) no
N4 Cu N2 C10 -90.6(3) no
N4 Cu N2 C11 91.1(2) no
O1 Cu N3 C13 -68.7(3) no
O1 Cu N3 C24 110.3(2) no
O2 Cu N3 C13 -18.4(3) no
O2 Cu N3 C24 160.6(2) no
N2 Cu N3 C13 65.5(3) no
N2 Cu N3 C24 -115.5(2) no
N4 Cu N3 C13 -173.6(3) no
N4 Cu N3 C24 5.4(2) no
O1 Cu N4 C22 87.0(3) no
O1 Cu N4 C23 -97.6(2) no
O2 Cu N4 C22 109.7(3) no
O2 Cu N4 C23 -74.9(3) no
N1 Cu N4 C22 -1.2(3) no
N1 Cu N4 C23 174.3(2) no
N2 Cu N4 C22 -86.0(3) no
N2 Cu N4 C23 89.5(2) no
N3 Cu N4 C22 178.6(3) no
N3 Cu N4 C23 -5.9(2) no
Cu O1 N5 O2 -20.5(3) no
Cu O1 N5 O3 157.7(2) no
Cu O2 N5 O1 14.9(2) no
Cu O2 N5 O3 -163.2(3) no
Cu N1 C1 C2 178.4(2) no
C12 N1 C1 C2 0.4(5) no
Cu N1 C12 C4 -179.2(3) no
Cu N1 C12 C11 -1.8(3) no
C1 N1 C12 C4 -1.0(5) no
C1 N1 C12 C11 176.4(3) no
Cu N2 C10 C9 -178.0(2) no
C11 N2 C10 C9 0.2(5) no
Cu N2 C11 C7 179.2(3) no
Cu N2 C11 C12 1.6(3) no
C10 N2 C11 C7 0.6(5) no
C10 N2 C11 C12 -176.9(3) no
Cu N3 C13 C14 -179.3(3) no
C24 N3 C13 C14 1.7(5) no
Cu N3 C24 C16 178.0(2) no
Cu N3 C24 C23 -4.0(3) no
C13 N3 C24 C16 -2.9(4) no
C13 N3 C24 C23 175.1(3) no
Cu N4 C22 C21 174.9(2) no
C23 N4 C22 C21 -0.3(4) no
Cu N4 C23 C19 -175.9(3) no
Cu N4 C23 C24 5.5(3) no
C22 N4 C23 C19 0.2(4) no
C22 N4 C23 C24 -178.3(3) no
N1 C1 C2 C3 0.6(5) no
C1 C2 C3 C4 -1.1(5) no
C2 C3 C4 C5 -176.6(3) no
C2 C3 C4 C12 0.6(5) no
C3 C4 C5 C6 177.0(3) no
C12 C4 C5 C6 -0.1(5) no
C3 C4 C12 N1 0.5(5) no
C3 C4 C12 C11 -176.8(3) no
C5 C4 C12 N1 177.8(3) no
C5 C4 C12 C11 0.6(5) no
C4 C5 C6 C7 -0.8(5) no
C5 C6 C7 C8 -176.3(3) no
C5 C6 C7 C11 1.2(5) no
C6 C7 C8 C9 177.2(3) no
C11 C7 C8 C9 -0.3(5) no
C6 C7 C11 N2 -178.1(3) no
C6 C7 C11 C12 -0.7(5) no
C8 C7 C11 N2 -0.5(5) no
C8 C7 C11 C12 176.9(3) no
C7 C8 C9 C10 1.0(5) no
C8 C9 C10 N2 -0.9(5) no
N2 C11 C12 N1 0.1(4) no
N2 C11 C12 C4 177.5(3) no
C7 C11 C12 N1 -177.6(3) no
C7 C11 C12 C4 -0.2(5) no
N3 C13 C14 C15 0.6(5) no
C13 C14 C15 C16 -1.8(5) no
C14 C15 C16 C17 -177.9(3) no
C14 C15 C16 C24 0.7(4) no
C15 C16 C17 C18 176.7(3) no
C24 C16 C17 C18 -1.9(5) no
C15 C16 C24 N3 1.7(4) no
C15 C16 C24 C23 -176.2(3) no
C17 C16 C24 N3 -179.6(3) no
C17 C16 C24 C23 2.5(4) no
C16 C17 C18 C19 0.7(6) no
C17 C18 C19 C20 -177.9(4) no
C17 C18 C19 C23 0.0(5) no
C18 C19 C20 C21 177.5(4) no
C23 C19 C20 C21 -0.4(5) no
C18 C19 C23 N4 -177.9(3) no
C18 C19 C23 C24 0.6(5) no
C20 C19 C23 N4 0.1(5) no
C20 C19 C23 C24 178.6(3) no
C19 C20 C21 C22 0.4(5) no
C20 C21 C22 N4 0.0(5) no
N4 C23 C24 N3 -1.3(4) no
N4 C23 C24 C16 176.7(3) no
C19 C23 C24 N3 -179.9(3) no
C19 C23 C24 C16 -1.9(4) no
C30 C25 C26 O4 -179.6(3) no
C30 C25 C26 C27 -1.0(5) no
C26 C25 C30 C29 0.0(5) no
C26 C25 C30 C31 177.9(3) no
O4 C26 C27 O5 -2.2(4) no
O4 C26 C27 C28 179.8(3) no
C25 C26 C27 O5 179.2(3) no
C25 C26 C27 C28 1.1(5) no
O5 C27 C28 O6 1.3(4) no
O5 C27 C28 C29 -178.3(3) no
C26 C27 C28 O6 179.3(3) no
C26 C27 C28 C29 -0.3(5) no
O6 C28 C29 C30 179.8(3) no
C27 C28 C29 C30 -0.7(5) no
C28 C29 C30 C25 0.8(5) no
C28 C29 C30 C31 -177.1(3) no
C25 C30 C31 O7 -0.9(4) no
C25 C30 C31 O8 179.4(3) no
C29 C30 C31 O7 177.1(3) no
C29 C30 C31 O8 -2.7(5) no
